data_1562314
loop_
_publ_author_name
'Lu, Jialin'
'Wang, Fang'
'Shen, Yali'
'Tang, Chunying'
'Zhang, Yong'
'Jia, Dingxian'

_publ_section_title
;
 New \m-SnTe4 and \m-Sn2Te6 ligands to transition metal: Solvothermal
 syntheses and characterizations of zinc tellurostannates containing
 polyamine ligands
;
_journal_name_full 'Journal of Solid State Chemistry'
_journal_page_first 65
_journal_page_last 72
_journal_paper_doi 10.1016/j.jssc.2014.05.002
_journal_volume 216
_journal_year 2014
_chemical_absolute_configuration unk
_chemical_formula_moiety 'C12 H36 N8 Sn Te4 Zn2'
_chemical_formula_sum 'C12 H36 N8 Sn Te4 Zn2'
_chemical_formula_weight 1052.32
_space_group_IT_number 4
_space_group_name_Hall 'P 2yb'
_space_group_name_H-M_alt 'P 1 21 1'
_symmetry_cell_setting monoclinic
_symmetry_Int_Tables_number 4
_symmetry_space_group_name_Hall 'P 2yb'
_symmetry_space_group_name_H-M 'P 1 21 1'
_atom_sites_solution_hydrogens geom
_atom_sites_solution_primary direct
_atom_sites_solution_secondary difmap
_cell_angle_alpha 90.00
_cell_angle_beta 100.063(5)
_cell_angle_gamma 90.00
_cell_formula_units_Z 2
_cell_length_a 8.4254(4)
_cell_length_b 11.3038(6)
_cell_length_c 15.2973(8)
_cell_measurement_reflns_used 2393
_cell_measurement_temperature 293(2)
_cell_measurement_theta_max 25.35
_cell_measurement_theta_min 3.0410
_cell_volume 1434.49(13)
_computing_cell_refinement CrystalClear
_computing_data_collection CrystalClear
_computing_data_reduction CrystalStructure
_computing_structure_refinement 'SHELXL-97 (Sheldrick, 1997)'
_computing_structure_solution 'SHELXS-97 (Sheldrick, 1990)'
_diffrn_ambient_temperature 293(2)
_diffrn_detector_area_resol_mean 10.4692
_diffrn_measured_fraction_theta_full 0.998
_diffrn_measured_fraction_theta_max 0.998
_diffrn_measurement_device_type 'Xcalibur, Atlas, Gemini'
_diffrn_measurement_method \w
_diffrn_radiation_monochromator graphite
_diffrn_radiation_source 'fine-focus sealed tube'
_diffrn_radiation_type MoK\a
_diffrn_radiation_wavelength 0.71073
_diffrn_reflns_av_R_equivalents 0.0586
_diffrn_reflns_av_sigmaI/netI 0.1128
_diffrn_reflns_limit_h_max 10
_diffrn_reflns_limit_h_min -8
_diffrn_reflns_limit_k_max 13
_diffrn_reflns_limit_k_min -13
_diffrn_reflns_limit_l_max 16
_diffrn_reflns_limit_l_min -18
_diffrn_reflns_number 7849
_diffrn_reflns_theta_full 25.35
_diffrn_reflns_theta_max 25.35
_diffrn_reflns_theta_min 3.00
_exptl_absorpt_coefficient_mu 6.523
_exptl_absorpt_correction_T_max 0.7804
_exptl_absorpt_correction_T_min 0.4412
_exptl_absorpt_correction_type multi-scan
_exptl_absorpt_process_details 'Jacobson, R. (1998) Private communication'
_exptl_crystal_colour black
_exptl_crystal_density_diffrn 2.436
_exptl_crystal_density_method 'not measured'
_exptl_crystal_description plate
_exptl_crystal_F_000 964
_exptl_crystal_size_max 0.15
_exptl_crystal_size_mid 0.10
_exptl_crystal_size_min 0.04
_refine_diff_density_max 1.169
_refine_diff_density_min -0.975
_refine_diff_density_rms 0.190
_refine_ls_abs_structure_details 'Flack H D (1983), Acta Cryst. A39, 876-881'
_refine_ls_abs_structure_Flack 0.04(4)
_refine_ls_extinction_method none
_refine_ls_goodness_of_fit_ref 0.928
_refine_ls_hydrogen_treatment constr
_refine_ls_matrix_type full
_refine_ls_number_parameters 232
_refine_ls_number_reflns 4465
_refine_ls_number_restraints 4
_refine_ls_restrained_S_all 0.927
_refine_ls_R_factor_all 0.0723
_refine_ls_R_factor_gt 0.0491
_refine_ls_shift/su_max 0.000
_refine_ls_shift/su_mean 0.000
_refine_ls_structure_factor_coef Fsqd
_refine_ls_weighting_details 'calc w=1/[\s^2^(Fo^2^)+(0.0005P)^2^+0.0000P] where P=(Fo^2^+2Fc^2^)/3'
_refine_ls_weighting_scheme calc
_refine_ls_wR_factor_gt 0.0679
_refine_ls_wR_factor_ref 0.0749
_reflns_number_gt 3496
_reflns_number_total 4465
_reflns_threshold_expression >2sigma(I)
_cod_data_source_file JSSC-2014-216-65.cif
_cod_data_source_block compound_1
_cod_original_cell_volume 1434.49(12)
_cod_original_sg_symbol_Hall 'p 2yb'
_cod_original_sg_symbol_H-M 'p 21'
_cod_database_code 1562314
_check for

loop_
_symmetry_equiv_pos_as_xyz
'x, y, z'
'-x, y+1/2, -z'

loop_
_atom_site_label
_atom_site_type_symbol
_atom_site_fract_x
_atom_site_fract_y
_atom_site_fract_z
_atom_site_U_iso_or_equiv
_atom_site_adp_type
_atom_site_occupancy
_atom_site_symmetry_multiplicity
_atom_site_calc_flag
_atom_site_refinement_flags
_atom_site_disorder_assembly
_atom_site_disorder_group
Sn1 Sn -0.11798(10) 0.51501(9) 0.29470(6) 0.0249(2) Uani 1 1 d . . .
Te1 Te 0.00610(12) 0.33346(9) 0.20477(6) 0.0360(3) Uani 1 1 d . . .
Te2 Te 0.13163(10) 0.62403(9) 0.40615(6) 0.0259(2) Uani 1 1 d . . .
Te3 Te -0.30980(11) 0.40785(9) 0.39597(6) 0.0337(3) Uani 1 1 d . . .
Te4 Te -0.25453(11) 0.68177(10) 0.17720(7) 0.0366(3) Uani 1 1 d . . .
Zn1 Zn 0.22932(19) 0.45354(17) 0.14819(11) 0.0339(5) Uani 1 1 d . . .
Zn2 Zn 0.18033(18) 0.46157(15) 0.52737(10) 0.0276(4) Uani 1 1 d . . .
N1 N 0.3340(12) 0.6057(15) 0.2134(8) 0.055(5) Uani 1 1 d . . .
H1A H 0.3347 0.5991 0.2721 0.066 Uiso 1 1 calc R . .
H1B H 0.4367 0.6123 0.2050 0.066 Uiso 1 1 calc R . .
N2 N 0.0964(14) 0.5901(11) 0.0637(8) 0.048(3) Uani 1 1 d . . .
H2 H -0.0009 0.6018 0.0805 0.065 Uiso 1 1 calc R . .
N3 N 0.2736(14) 0.4001(13) 0.0172(8) 0.048(4) Uani 1 1 d D . .
H3 H 0.2136 0.3341 0.0012 0.057 Uiso 1 1 calc R . .
N4 N 0.4484(15) 0.3491(16) 0.1799(9) 0.064(4) Uani 1 1 d . . .
H4A H 0.5300 0.3976 0.2024 0.094 Uiso 1 1 calc R . .
H4B H 0.4359 0.2968 0.2226 0.094 Uiso 1 1 calc R . .
N5 N 0.1326(12) 0.2959(10) 0.4606(8) 0.043(3) Uani 1 1 d . . .
H5A H 0.0711 0.2503 0.4895 0.069 Uiso 1 1 calc R . .
H5B H 0.0796 0.3077 0.4049 0.069 Uiso 1 1 calc R . .
N6 N 0.4153(11) 0.3857(11) 0.5601(7) 0.033(3) Uani 1 1 d . . .
H6 H 0.4746 0.4159 0.5210 0.045 Uiso 1 1 calc R . .
N7 N 0.2857(14) 0.5719(11) 0.6469(7) 0.035(3) Uani 1 1 d . . .
H7 H 0.2686 0.6500 0.6341 0.042 Uiso 1 1 calc R . .
N8 N 0.0106(13) 0.4330(12) 0.6081(7) 0.043(4) Uani 1 1 d . . .
H8A H -0.0890 0.4378 0.5755 0.051 Uiso 1 1 calc R . .
H8B H 0.0232 0.3598 0.6315 0.051 Uiso 1 1 calc R . .
C1 C 0.245(2) 0.7103(17) 0.1798(11) 0.058(5) Uani 1 1 d . . .
H1C H 0.3113 0.7800 0.1940 0.070 Uiso 1 1 calc R . .
H1D H 0.1501 0.7185 0.2076 0.070 Uiso 1 1 calc R . .
C2 C 0.1933(16) 0.7001(13) 0.0795(10) 0.040(4) Uani 1 1 d . . .
H2A H 0.1293 0.7682 0.0563 0.048 Uiso 1 1 calc R . .
H2B H 0.2870 0.6956 0.0508 0.048 Uiso 1 1 calc R . .
C3 C 0.071(2) 0.5479(16) -0.0277(12) 0.065(6) Uani 1 1 d . . .
H3A H 0.0419 0.6140 -0.0678 0.078 Uiso 1 1 calc R . .
H3B H -0.0179 0.4919 -0.0369 0.078 Uiso 1 1 calc R . .
C4 C 0.221(3) 0.4892(17) -0.0481(12) 0.068(8) Uani 1 1 d . . .
H4C H 0.1979 0.4535 -0.1066 0.102 Uiso 1 1 calc R . .
H4D H 0.3048 0.5478 -0.0479 0.102 Uiso 1 1 calc R . .
C5 C 0.4483(18) 0.3639(18) 0.0303(12) 0.073(8) Uani 1 1 d D . .
H5C H 0.4687 0.3230 -0.0224 0.096 Uiso 1 1 calc R . .
H5D H 0.5155 0.4341 0.0381 0.096 Uiso 1 1 calc R . .
C6 C 0.493(2) 0.286(2) 0.1077(12) 0.072(4) Uani 1 1 d . . .
H6A H 0.4349 0.2118 0.0986 0.094 Uiso 1 1 calc R . .
H6B H 0.6074 0.2703 0.1184 0.094 Uiso 1 1 calc R . .
C7 C 0.286(2) 0.239(2) 0.4587(11) 0.059(4) Uani 1 1 d . . .
H7A H 0.3319 0.2699 0.4098 0.094 Uiso 1 1 calc R . .
H7B H 0.2682 0.1544 0.4488 0.094 Uiso 1 1 calc R . .
C8 C 0.3995(14) 0.2567(14) 0.5423(11) 0.055(5) Uani 1 1 d . . .
H8C H 0.5037 0.2235 0.5374 0.047 Uiso 1 1 calc R . .
H8D H 0.3602 0.2174 0.5906 0.047 Uiso 1 1 calc R . .
C9 C 0.4975(16) 0.4202(14) 0.6495(10) 0.041(4) Uani 1 1 d D . .
H9A H 0.6131 0.4104 0.6540 0.049 Uiso 1 1 calc R . .
H9B H 0.4618 0.3699 0.6937 0.049 Uiso 1 1 calc R . .
C10 C 0.4590(17) 0.5483(13) 0.6663(12) 0.051(5) Uani 1 1 d D . .
H10A H 0.4999 0.5675 0.7279 0.061 Uiso 1 1 calc R . .
H10B H 0.5132 0.5988 0.6295 0.061 Uiso 1 1 calc R . .
C11 C 0.2041(16) 0.5384(15) 0.7200(9) 0.044(4) Uani 1 1 d D . .
H11A H 0.2161 0.6002 0.7647 0.052 Uiso 1 1 calc R . .
H11B H 0.2495 0.4658 0.7475 0.052 Uiso 1 1 calc R . .
C12 C 0.0277(16) 0.5211(15) 0.6803(9) 0.040(4) Uani 1 1 d D . .
H12A H -0.0306 0.4946 0.7260 0.048 Uiso 1 1 calc R . .
H12B H -0.0184 0.5959 0.6572 0.048 Uiso 1 1 calc R . .

loop_
_atom_site_aniso_label
_atom_site_aniso_U_11
_atom_site_aniso_U_22
_atom_site_aniso_U_33
_atom_site_aniso_U_23
_atom_site_aniso_U_13
_atom_site_aniso_U_12
Sn1 0.0302(5) 0.0202(6) 0.0256(6) 0.0001(5) 0.0085(4) -0.0008(5)
Te1 0.0611(6) 0.0200(7) 0.0316(6) -0.0038(5) 0.0211(5) -0.0030(5)
Te2 0.0329(5) 0.0198(6) 0.0248(5) 0.0007(5) 0.0046(4) -0.0023(4)
Te3 0.0389(6) 0.0309(7) 0.0354(6) -0.0005(5) 0.0178(4) -0.0061(5)
Te4 0.0355(6) 0.0344(7) 0.0411(7) 0.0140(6) 0.0097(4) 0.0057(5)
Zn1 0.0388(10) 0.0404(13) 0.0236(9) 0.0014(9) 0.0087(7) 0.0017(8)
Zn2 0.0362(9) 0.0245(11) 0.0230(9) 0.0044(8) 0.0076(7) -0.0006(8)
N1 0.053(6) 0.087(16) 0.037(8) -0.019(10) 0.009(5) -0.005(7)
N2 0.051(8) 0.036(9) 0.045(7) 0.001(7) 0.004(6) -0.014(6)
N3 0.065(9) 0.047(10) 0.036(8) -0.022(8) 0.023(7) -0.037(8)
N4 0.056(7) 0.075(11) 0.045(7) -0.024(7) -0.011(5) 0.019(6)
N5 0.034(7) 0.052(8) 0.043(8) -0.018(7) 0.012(6) 0.002(6)
N6 0.036(6) 0.030(9) 0.033(7) 0.009(7) 0.006(5) -0.005(6)
N7 0.060(8) 0.017(8) 0.022(7) 0.006(6) -0.007(6) -0.001(6)
N8 0.054(8) 0.038(10) 0.040(8) -0.017(8) 0.018(6) -0.012(7)
C1 0.075(12) 0.050(15) 0.048(12) -0.030(11) 0.004(9) -0.019(11)
C2 0.048(9) 0.012(9) 0.065(12) -0.003(9) 0.025(8) -0.007(8)
C3 0.077(16) 0.070(11) 0.048(13) 0.015(10) -0.013(11) -0.003(11)
C4 0.082(2) 0.068(14) 0.054(12) -0.007(10) 0.013(14) -0.018(15)
C5 0.071(13) 0.069(2) 0.079(15) -0.014(15) 0.017(11) -0.013(12)
C6 0.076(7) 0.075(11) 0.055(7) -0.024(7) -0.011(5) 0.019(6)
C7 0.076(7) 0.055(11) 0.049(7) -0.021(7) -0.001(5) 0.009(6)
C8 0.051(7) 0.040(12) 0.073(13) 0.016(10) 0.012(7) 0.001(7)
C9 0.043(9) 0.038(11) 0.038(10) -0.006(9) -0.001(7) 0.002(8)
C10 0.059(11) 0.029(12) 0.057(12) 0.008(10) -0.010(8) -0.019(8)
C11 0.078(11) 0.038(12) 0.014(8) 0.006(8) 0.005(8) 0.009(9)
C12 0.070(11) 0.021(10) 0.031(9) -0.010(9) 0.019(8) 0.004(9)

loop_
_atom_type_symbol
_atom_type_description
_atom_type_scat_dispersion_real
_atom_type_scat_dispersion_imag
_atom_type_scat_source
C C 0.0033 0.0016 'International Tables Vol C Tables 4.2.6.8 and 6.1.1.4'
H H 0.0000 0.0000 'International Tables Vol C Tables 4.2.6.8 and 6.1.1.4'
N N 0.0061 0.0033 'International Tables Vol C Tables 4.2.6.8 and 6.1.1.4'
Sn Sn -0.6537 1.4246 'International Tables Vol C Tables 4.2.6.8 and 6.1.1.4'
Te Te -0.5308 1.6751 'International Tables Vol C Tables 4.2.6.8 and 6.1.1.4'
Zn Zn 0.2839 1.4301 'International Tables Vol C Tables 4.2.6.8 and 6.1.1.4'

loop_
_geom_angle_atom_site_label_1
_geom_angle_atom_site_label_2
_geom_angle_atom_site_label_3
_geom_angle
_geom_angle_site_symmetry_1
_geom_angle_site_symmetry_3
Te3 Sn1 Te4 117.51(4) . .
Te3 Sn1 Te2 108.23(4) . .
Te4 Sn1 Te2 106.75(4) . .
Te3 Sn1 Te1 105.46(5) . .
Te4 Sn1 Te1 109.74(4) . .
Te2 Sn1 Te1 108.94(4) . .
Zn1 Te1 Sn1 97.85(6) . .
Zn2 Te2 Sn1 97.71(5) . .
N1 Zn1 N4 94.0(6) . .
N1 Zn1 N3 122.4(5) . .
N4 Zn1 N3 77.3(5) . .
N1 Zn1 N2 80.4(5) . .
N4 Zn1 N2 147.3(5) . .
N3 Zn1 N2 78.8(5) . .
N1 Zn1 Te1 122.6(3) . .
N4 Zn1 Te1 106.2(5) . .
N3 Zn1 Te1 114.3(3) . .
N2 Zn1 Te1 103.9(3) . .
N8 Zn2 N6 120.4(5) . .
N8 Zn2 N5 93.2(4) . .
N6 Zn2 N5 81.4(4) . .
N8 Zn2 N7 79.6(4) . .
N6 Zn2 N7 79.3(4) . .
N5 Zn2 N7 152.1(4) . .
N8 Zn2 Te2 119.8(4) . .
N6 Zn2 Te2 118.5(3) . .
N5 Zn2 Te2 106.6(3) . .
N7 Zn2 Te2 100.3(3) . .
C1 N1 Zn1 110.5(9) . .
C1 N1 H1A 109.6 . .
Zn1 N1 H1A 109.6 . .
C1 N1 H1B 109.6 . .
Zn1 N1 H1B 109.6 . .
H1A N1 H1B 108.1 . .
C3 N2 C2 114.5(12) . .
C3 N2 Zn1 108.1(10) . .
C2 N2 Zn1 106.5(9) . .
C3 N2 H2 109.2 . .
C2 N2 H2 109.2 . .
Zn1 N2 H2 109.2 . .
C4 N3 C5 117.5(14) . .
C4 N3 Zn1 111.2(10) . .
C5 N3 Zn1 105.8(9) . .
C4 N3 H3 107.3 . .
C5 N3 H3 107.3 . .
Zn1 N3 H3 107.3 . .
C6 N4 Zn1 115.3(10) . .
C6 N4 H4A 108.5 . .
Zn1 N4 H4A 108.5 . .
C6 N4 H4B 108.5 . .
Zn1 N4 H4B 108.5 . .
H4A N4 H4B 107.5 . .
C7 N5 Zn2 107.9(10) . .
C7 N5 H5A 110.1 . .
Zn2 N5 H5A 110.1 . .
C7 N5 H5B 110.1 . .
Zn2 N5 H5B 110.1 . .
H5A N5 H5B 108.4 . .
C9 N6 C8 116.3(12) . .
C9 N6 Zn2 112.2(9) . .
C8 N6 Zn2 107.5(8) . .
C9 N6 H6 106.7 . .
C8 N6 H6 106.7 . .
Zn2 N6 H6 106.7 . .
C11 N7 C10 112.6(12) . .
C11 N7 Zn2 107.8(9) . .
C10 N7 Zn2 107.5(9) . .
C11 N7 H7 109.7 . .
C10 N7 H7 109.7 . .
Zn2 N7 H7 109.7 . .
C12 N8 Zn2 110.7(8) . .
C12 N8 H8A 109.5 . .
Zn2 N8 H8A 109.5 . .
C12 N8 H8B 109.5 . .
Zn2 N8 H8B 109.5 . .
H8A N8 H8B 108.1 . .
N1 C1 C2 109.5(14) . .
N1 C1 H1C 109.8 . .
C2 C1 H1C 109.8 . .
N1 C1 H1D 109.8 . .
C2 C1 H1D 109.8 . .
H1C C1 H1D 108.2 . .
N2 C2 C1 106.2(13) . .
N2 C2 H2A 110.5 . .
C1 C2 H2A 110.5 . .
N2 C2 H2B 110.5 . .
C1 C2 H2B 110.5 . .
H2A C2 H2B 108.7 . .
N2 C3 C4 110.7(14) . .
N2 C3 H3A 109.5 . .
C4 C3 H3A 109.5 . .
N2 C3 H3B 109.5 . .
C4 C3 H3B 109.5 . .
H3A C3 H3B 108.1 . .
N3 C4 C3 109.6(13) . .
N3 C4 H4C 109.8 . .
C3 C4 H4C 109.8 . .
N3 C4 H4D 109.8 . .
C3 C4 H4D 109.8 . .
H4C C4 H4D 108.2 . .
C6 C5 N3 111.9(14) . .
C6 C5 H5C 109.2 . .
N3 C5 H5C 109.2 . .
C6 C5 H5D 109.2 . .
N3 C5 H5D 109.2 . .
H5C C5 H5D 107.9 . .
N4 C6 C5 105.4(16) . .
N4 C6 H6A 110.7 . .
C5 C6 H6A 110.7 . .
N4 C6 H6B 110.7 . .
C5 C6 H6B 110.7 . .
H6A C6 H6B 108.8 . .
N5 C7 C8 111.6(13) . .
N5 C7 H7A 109.3 . .
C8 C7 H7A 109.3 . .
N5 C7 H7B 109.3 . .
C8 C7 H7B 109.3 . .
H7A C7 H7B 108.0 . .
C7 C8 N6 108.7(14) . .
C7 C8 H8C 109.9 . .
N6 C8 H8C 109.9 . .
C7 C8 H8D 109.9 . .
N6 C8 H8D 109.9 . .
H8C C8 H8D 108.3 . .
N6 C9 C10 109.2(13) . .
N6 C9 H9A 109.8 . .
C10 C9 H9A 109.8 . .
N6 C9 H9B 109.8 . .
C10 C9 H9B 109.8 . .
H9A C9 H9B 108.3 . .
N7 C10 C9 112.1(12) . .
N7 C10 H10A 109.2 . .
C9 C10 H10A 109.2 . .
N7 C10 H10B 109.2 . .
C9 C10 H10B 109.2 . .
H10A C10 H10B 107.9 . .
N7 C11 C12 106.6(11) . .
N7 C11 H11A 110.4 . .
C12 C11 H11A 110.4 . .
N7 C11 H11B 110.4 . .
C12 C11 H11B 110.4 . .
H11A C11 H11B 108.6 . .
N8 C12 C11 110.3(11) . .
N8 C12 H12A 109.6 . .
C11 C12 H12A 109.6 . .
N8 C12 H12B 109.6 . .
C11 C12 H12B 109.6 . .
H12A C12 H12B 108.1 . .

loop_
_geom_bond_atom_site_label_1
_geom_bond_atom_site_label_2
_geom_bond_distance
_geom_bond_site_symmetry_2
Sn1 Te3 2.7119(13) .
Sn1 Te4 2.7175(14) .
Sn1 Te2 2.7559(13) .
Sn1 Te1 2.7749(14) .
Te1 Zn1 2.5879(19) .
Te2 Zn2 2.5910(19) .
Zn1 N1 2.103(14) .
Zn1 N4 2.173(12) .
Zn1 N3 2.186(11) .
Zn1 N2 2.191(13) .
Zn2 N8 2.072(10) .
Zn2 N6 2.135(10) .
Zn2 N5 2.137(11) .
Zn2 N7 2.262(12) .
N1 C1 1.45(2) .
N1 H1A 0.9000 .
N1 H1B 0.9000 .
N2 C3 1.457(19) .
N2 C2 1.484(18) .
N2 H2 0.9100 .
N3 C4 1.43(2) .
N3 C5 1.507(14) .
N3 H3 0.9100 .
N4 C6 1.42(2) .
N4 H4A 0.9000 .
N4 H4B 0.9000 .
N5 C7 1.448(17) .
N5 H5A 0.9000 .
N5 H5B 0.9000 .
N6 C9 1.473(16) .
N6 C8 1.486(18) .
N6 H6 0.9100 .
N7 C11 1.462(16) .
N7 C10 1.462(17) .
N7 H7 0.9100 .
N8 C12 1.476(17) .
N8 H8A 0.9000 .
N8 H8B 0.9000 .
C1 C2 1.52(2) .
C1 H1C 0.9700 .
C1 H1D 0.9700 .
C2 H2A 0.9700 .
C2 H2B 0.9700 .
C3 C4 1.51(2) .
C3 H3A 0.9700 .
C3 H3B 0.9700 .
C4 H4C 0.9700 .
C4 H4D 0.9700 .
C5 C6 1.47(2) .
C5 H5C 0.9700 .
C5 H5D 0.9700 .
C6 H6A 0.9700 .
C6 H6B 0.9700 .
C7 C8 1.47(2) .
C7 H7A 0.9700 .
C7 H7B 0.9700 .
C8 H8C 0.9700 .
C8 H8D 0.9700 .
C9 C10 1.516(15) .
C9 H9A 0.9700 .
C9 H9B 0.9700 .
C10 H10A 0.9700 .
C10 H10B 0.9700 .
C11 C12 1.517(14) .
C11 H11A 0.9700 .
C11 H11B 0.9700 .
C12 H12A 0.9700 .
C12 H12B 0.9700 .

loop_
_geom_hbond_atom_site_label_D
_geom_hbond_atom_site_label_H
_geom_hbond_atom_site_label_A
_geom_hbond_distance_DH
_geom_hbond_distance_HA
_geom_hbond_distance_DA
_geom_hbond_angle_DHA
_geom_hbond_site_symmetry_A
N1 H1A Te2 0.90 2.90 3.660(11) 142.6 .
N1 H1B Te4 0.90 2.82 3.706(10) 168.6 1_655
N2 H2 Te4 0.91 2.95 3.824(12) 162.6 .
N3 H3 Te4 0.91 3.30 3.847(12) 121.1 2_545
N4 H4A Te3 0.90 3.03 3.628(13) 125.2 1_655
N5 H5A Te2 0.90 2.91 3.804(11) 174.1 2_546
N5 H5B Te1 0.90 3.03 3.896(12) 161.9 .
N6 H6 Te3 0.91 2.86 3.710(10) 156.0 1_655
N7 H7 Te3 0.91 2.98 3.865(12) 164.4 2_556
N8 H8A Te3 0.90 3.05 3.852(12) 148.7 .
N8 H8B Te2 0.90 2.98 3.686(13) 136.7 2_546

loop_
_geom_torsion_atom_site_label_1
_geom_torsion_atom_site_label_2
_geom_torsion_atom_site_label_3
_geom_torsion_atom_site_label_4
_geom_torsion
_geom_torsion_site_symmetry_1
_geom_torsion_site_symmetry_2
_geom_torsion_site_symmetry_3
_geom_torsion_site_symmetry_4
Te3 Sn1 Te1 Zn1 -166.76(5) . . . .
Te4 Sn1 Te1 Zn1 65.77(6) . . . .
Te2 Sn1 Te1 Zn1 -50.77(6) . . . .
Te3 Sn1 Te2 Zn2 38.98(6) . . . .
Te4 Sn1 Te2 Zn2 166.35(5) . . . .
Te1 Sn1 Te2 Zn2 -75.22(5) . . . .
Sn1 Te1 Zn1 N1 25.9(5) . . . .
Sn1 Te1 Zn1 N4 131.6(4) . . . .
Sn1 Te1 Zn1 N3 -145.3(4) . . . .
Sn1 Te1 Zn1 N2 -61.5(3) . . . .
Sn1 Te2 Zn2 N8 -69.6(4) . . . .
Sn1 Te2 Zn2 N6 123.3(4) . . . .
Sn1 Te2 Zn2 N5 34.2(3) . . . .
Sn1 Te2 Zn2 N7 -153.4(3) . . . .
N4 Zn1 N1 C1 158.3(11) . . . .
N3 Zn1 N1 C1 80.8(11) . . . .
N2 Zn1 N1 C1 10.8(10) . . . .
Te1 Zn1 N1 C1 -89.6(11) . . . .
N1 Zn1 N2 C3 143.6(10) . . . .
N4 Zn1 N2 C3 61.3(14) . . . .
N3 Zn1 N2 C3 17.6(10) . . . .
Te1 Zn1 N2 C3 -95.0(10) . . . .
N1 Zn1 N2 C2 20.1(9) . . . .
N4 Zn1 N2 C2 -62.2(14) . . . .
N3 Zn1 N2 C2 -106.0(9) . . . .
Te1 Zn1 N2 C2 141.5(8) . . . .
N1 Zn1 N3 C4 -60.8(13) . . . .
N4 Zn1 N3 C4 -147.4(13) . . . .
N2 Zn1 N3 C4 10.1(11) . . . .
Te1 Zn1 N3 C4 110.4(11) . . . .
N1 Zn1 N3 C5 67.9(12) . . . .
N4 Zn1 N3 C5 -18.7(11) . . . .
N2 Zn1 N3 C5 138.7(11) . . . .
Te1 Zn1 N3 C5 -121.0(10) . . . .
N1 Zn1 N4 C6 -132.1(17) . . . .
N3 Zn1 N4 C6 -9.7(16) . . . .
N2 Zn1 N4 C6 -54(2) . . . .
Te1 Zn1 N4 C6 102.3(16) . . . .
N8 Zn2 N5 C7 -131.9(11) . . . .
N6 Zn2 N5 C7 -11.7(11) . . . .
N7 Zn2 N5 C7 -58.2(14) . . . .
Te2 Zn2 N5 C7 105.6(10) . . . .
N8 Zn2 N6 C9 -56.4(11) . . . .
N5 Zn2 N6 C9 -145.1(10) . . . .
N7 Zn2 N6 C9 14.6(10) . . . .
Te2 Zn2 N6 C9 110.6(9) . . . .
N8 Zn2 N6 C8 72.7(10) . . . .
N5 Zn2 N6 C8 -16.0(9) . . . .
N7 Zn2 N6 C8 143.8(10) . . . .
Te2 Zn2 N6 C8 -120.3(9) . . . .
N8 Zn2 N7 C11 14.3(10) . . . .
N6 Zn2 N7 C11 -109.6(10) . . . .
N5 Zn2 N7 C11 -62.6(13) . . . .
Te2 Zn2 N7 C11 133.1(9) . . . .
N8 Zn2 N7 C10 135.9(10) . . . .
N6 Zn2 N7 C10 12.0(9) . . . .
N5 Zn2 N7 C10 58.9(13) . . . .
Te2 Zn2 N7 C10 -105.4(9) . . . .
N6 Zn2 N8 C12 86.6(10) . . . .
N5 Zn2 N8 C12 168.4(10) . . . .
N7 Zn2 N8 C12 15.6(9) . . . .
Te2 Zn2 N8 C12 -80.3(10) . . . .
Zn1 N1 C1 C2 -39.8(15) . . . .
C3 N2 C2 C1 -164.9(14) . . . .
Zn1 N2 C2 C1 -45.5(13) . . . .
N1 C1 C2 N2 57.8(16) . . . .
C2 N2 C3 C4 76.3(17) . . . .
Zn1 N2 C3 C4 -42.2(15) . . . .
C5 N3 C4 C3 -157.4(14) . . . .
Zn1 N3 C4 C3 -35.3(17) . . . .
N2 C3 C4 N3 52.7(19) . . . .
C4 N3 C5 C6 171.2(15) . . . .
Zn1 N3 C5 C6 46.3(16) . . . .
Zn1 N4 C6 C5 36(2) . . . .
N3 C5 C6 N4 -55(2) . . . .
Zn2 N5 C7 C8 38.8(19) . . . .
N5 C7 C8 N6 -55(2) . . . .
C9 N6 C8 C7 167.8(12) . . . .
Zn2 N6 C8 C7 41.0(14) . . . .
C8 N6 C9 C10 -162.7(11) . . . .
Zn2 N6 C9 C10 -38.3(14) . . . .
C11 N7 C10 C9 82.0(17) . . . .
Zn2 N7 C10 C9 -36.5(16) . . . .
N6 C9 C10 N7 50.6(17) . . . .
C10 N7 C11 C12 -158.2(12) . . . .
Zn2 N7 C11 C12 -39.9(14) . . . .
Zn2 N8 C12 C11 -43.7(14) . . . .
N7 C11 C12 N8 56.2(16) . . . .
